data_2017556
loop_
_publ_author_name
'Thanigaimani, Kaliyaperumal'
'Muthiah, Packianathan Thomas'

_publ_section_title
;
 Hydrogen-bonded supramolecular motifs in pyrimethaminium
 4-methylbenzoate, pyrimethaminium 3-hydroxypicolinate and
 pyrimethaminium 2,4-dichlorobenzoate
;
_journal_coeditor_code GA3142
_journal_issue 3
_journal_name_full 'Acta Crystallographica Section C'
_journal_page_first o104
_journal_page_last o108
_journal_paper_doi 10.1107/S0108270110002337
_journal_volume 66
_journal_year 2010
_chemical_formula_iupac 'C12 H14 Cl N4 + , C8 H7 O2 -'
_chemical_formula_moiety 'C12 H14 Cl N4 + , C8 H7 O2 -'
_chemical_formula_sum 'C20 H21 Cl N4 O2'
_chemical_formula_weight 384.86
_chemical_name_common 'Pyrimethaminium 4-methylbenzoate'
_chemical_name_systematic
;
2,4-diamino-5-(4-chlorophenyl)-6-ethylpyrimidin-1-ium 4-methylbenzoate
;
_space_group_IT_number 15
_symmetry_cell_setting monoclinic
_symmetry_space_group_name_Hall '-C 2yc'
_symmetry_space_group_name_H-M 'C 1 2/c 1'
_atom_sites_solution_hydrogens geom
_atom_sites_solution_primary direct
_atom_sites_solution_secondary difmap
_cell_angle_alpha 90
_cell_angle_beta 119.0800(10)
_cell_angle_gamma 90
_cell_formula_units_Z 8
_cell_length_a 17.1373(3)
_cell_length_b 16.4776(3)
_cell_length_c 16.6127(3)
_cell_measurement_reflns_used 3398
_cell_measurement_temperature 293
_cell_measurement_theta_max 24.5
_cell_measurement_theta_min 1.8
_cell_volume 4099.77(13)
_computing_cell_refinement 'SAINT (Bruker, 2008)'
_computing_data_collection 'APEX2 (Bruker, 2008)'
_computing_data_reduction 'SAINT (Bruker, 2008)'
_computing_molecular_graphics 'PLATON (Spek, 2009)'
_computing_publication_material 'PLATON (Spek, 2009)'
_computing_structure_refinement 'SHELXL97 (Sheldrick, 2008)'
_computing_structure_solution 'SHELXS97 (Sheldrick, 2008)'
_diffrn_ambient_temperature 293
_diffrn_measured_fraction_theta_full 0.997
_diffrn_measured_fraction_theta_max 0.997
_diffrn_measurement_device_type 'Bruker SMART APEXII CCD area-detector'
_diffrn_measurement_method '\f and \w scans'
_diffrn_radiation_monochromator graphite
_diffrn_radiation_source 'fine-focus sealed tube'
_diffrn_radiation_type MoK\a
_diffrn_radiation_wavelength 0.71073
_diffrn_reflns_av_R_equivalents 0.0384
_diffrn_reflns_av_sigmaI/netI 0.0186
_diffrn_reflns_limit_h_max 19
_diffrn_reflns_limit_h_min -19
_diffrn_reflns_limit_k_max 19
_diffrn_reflns_limit_k_min -19
_diffrn_reflns_limit_l_max 19
_diffrn_reflns_limit_l_min -19
_diffrn_reflns_number 32486
_diffrn_reflns_reduction_process
;
;
_diffrn_reflns_theta_full 24.50
_diffrn_reflns_theta_max 24.50
_diffrn_reflns_theta_min 1.84
_diffrn_standards_number 0
_exptl_absorpt_coefficient_mu 0.208
_exptl_absorpt_correction_T_max 0.975
_exptl_absorpt_correction_T_min 0.970
_exptl_absorpt_correction_type multi-scan
_exptl_absorpt_process_details '(SADABS; Bruker, 2008)'
_exptl_crystal_colour colourless
_exptl_crystal_density_diffrn 1.247
_exptl_crystal_density_method 'not measured'
_exptl_crystal_description prism
_exptl_crystal_F_000 1616
_exptl_crystal_size_max 0.150
_exptl_crystal_size_mid 0.120
_exptl_crystal_size_min 0.120
_refine_diff_density_max 0.422
_refine_diff_density_min -0.390
_refine_ls_extinction_coef 0.0027(4)
_refine_ls_extinction_expression 'Fc^*^ = kFc[1+0.001Fc^2^\l^3^/sin(2\q)]^-1/4^'
_refine_ls_extinction_method 'SHELXL97 (Sheldrick, 2008)'
_refine_ls_goodness_of_fit_ref 1.037
_refine_ls_hydrogen_treatment constr
_refine_ls_matrix_type full
_refine_ls_number_parameters 247
_refine_ls_number_reflns 3398
_refine_ls_number_restraints 0
_refine_ls_restrained_S_all 1.037
_refine_ls_R_factor_all 0.0678
_refine_ls_R_factor_gt 0.0469
_refine_ls_shift/su_max 0.000
_refine_ls_shift/su_mean 0.000
_refine_ls_structure_factor_coef Fsqd
_refine_ls_weighting_details 'calc w = 1/[\s^2^(Fo^2^)+(0.0658P)^2^+3.2788P] where P=(Fo^2^+2Fc^2^)/3'
_refine_ls_weighting_scheme calc
_refine_ls_wR_factor_gt 0.1264
_refine_ls_wR_factor_ref 0.1443
_reflns_number_gt 2474
_reflns_number_total 3398
_reflns_threshold_expression I>2\s(I)
_cod_data_source_file ga3142.cif
_cod_data_source_block I
_cod_original_sg_symbol_H-M 'C 2/c'
_cod_database_code 2017556
_cod_database_fobs_code 2017556

loop_
_symmetry_equiv_pos_site_id
_symmetry_equiv_pos_as_xyz
1 x,y,z
2 -x,y,1/2-z
3 -x,-y,-z
4 x,-y,1/2+z
5 1/2+x,1/2+y,z
6 1/2-x,1/2+y,1/2-z
7 1/2-x,1/2-y,-z
8 1/2+x,1/2-y,1/2+z

loop_
_atom_site_aniso_label
_atom_site_aniso_U_11
_atom_site_aniso_U_22
_atom_site_aniso_U_33
_atom_site_aniso_U_12
_atom_site_aniso_U_13
_atom_site_aniso_U_23
Cl1 0.1810(11) 0.1438(9) 0.0940(7) 0.0300(7) 0.0932(7) 0.0522(6)
N1 0.0549(11) 0.0839(14) 0.0490(11) 0.0213(10) 0.0288(9) 0.0102(10)
N2 0.0817(15) 0.1171(19) 0.0622(13) 0.0446(14) 0.0484(12) 0.0364(13)
N3 0.0491(11) 0.0684(12) 0.0463(10) 0.0099(9) 0.0274(9) 0.0073(9)
N4 0.0601(12) 0.0950(16) 0.0580(12) 0.0274(11) 0.0389(10) 0.0266(11)
C2 0.0545(13) 0.0689(15) 0.0479(13) 0.0099(12) 0.0290(11) 0.0040(11)
C4 0.0480(12) 0.0623(14) 0.0456(12) 0.0039(11) 0.0259(10) 0.0035(10)
C5 0.0514(13) 0.0672(15) 0.0479(12) 0.0050(11) 0.0291(11) 0.0042(11)
C6 0.0554(13) 0.0745(16) 0.0494(13) 0.0068(12) 0.0306(11) 0.0024(11)
C7 0.0702(16) 0.098(2) 0.0689(17) 0.0213(15) 0.0451(14) 0.0120(15)
C8 0.142(3) 0.149(4) 0.138(3) 0.000(3) 0.101(3) -0.038(3)
C9 0.0544(13) 0.0725(16) 0.0537(14) 0.0113(12) 0.0353(12) 0.0078(11)
C10 0.0693(16) 0.0784(18) 0.0685(17) 0.0022(14) 0.0377(14) 0.0082(14)
C11 0.084(2) 0.0795(19) 0.099(2) 0.0102(16) 0.0624(19) 0.0246(17)
C12 0.089(2) 0.098(2) 0.0673(19) 0.0240(17) 0.0550(17) 0.0249(16)
C13 0.110(2) 0.107(2) 0.0544(17) -0.003(2) 0.0411(17) 0.0100(16)
C14 0.0881(19) 0.0864(19) 0.0568(16) -0.0091(15) 0.0381(15) 0.0066(14)
O1 0.0703(11) 0.1006(14) 0.0644(11) 0.0182(10) 0.0375(9) -0.0077(10)
O2 0.0814(13) 0.1205(17) 0.0544(11) 0.0424(12) 0.0261(10) 0.0025(10)
C15 0.0539(13) 0.0667(15) 0.0588(14) 0.0059(11) 0.0317(12) 0.0124(11)
C16 0.0681(16) 0.0658(16) 0.0751(17) 0.0087(13) 0.0419(14) 0.0075(13)
C17 0.097(2) 0.081(2) 0.124(3) 0.0313(17) 0.078(2) 0.0307(19)
C18 0.090(2) 0.132(3) 0.130(3) 0.056(2) 0.072(2) 0.078(3)
C19 0.075(2) 0.157(3) 0.080(2) 0.035(2) 0.0407(17) 0.061(2)
C20 0.0655(16) 0.107(2) 0.0627(16) 0.0114(15) 0.0359(14) 0.0235(15)
C21 0.0543(13) 0.0722(16) 0.0533(15) 0.0071(12) 0.0281(12) 0.0016(12)
C22 0.150(4) 0.246(6) 0.214(6) 0.136(4) 0.116(4) 0.146(5)

loop_
_atom_site_type_symbol
_atom_site_label
_atom_site_fract_x
_atom_site_fract_y
_atom_site_fract_z
_atom_site_U_iso_or_equiv
_atom_site_thermal_displace_type
_atom_site_calc_flag
_atom_site_refinement_flags
_atom_site_occupancy
Cl Cl1 0.30822(8) 0.39451(7) 0.04367(7) 0.1284(5) Uani . . 1.000
N N1 0.48427(13) 0.14845(13) 0.52582(12) 0.0611(7) Uani . . 1.000
N N2 0.44626(15) 0.11987(15) 0.63640(14) 0.0813(9) Uani . . 1.000
N N3 0.35105(12) 0.19873(12) 0.51388(12) 0.0528(6) Uani . . 1.000
N N4 0.26177(13) 0.28077(13) 0.39515(13) 0.0667(8) Uani . . 1.000
C C2 0.42561(15) 0.15605(15) 0.55722(15) 0.0554(8) Uani . . 1.000
C C4 0.33485(14) 0.23610(14) 0.43547(15) 0.0506(7) Uani . . 1.000
C C5 0.39374(15) 0.22935(14) 0.39751(15) 0.0534(8) Uani . . 1.000
C C6 0.46936(15) 0.18496(15) 0.44614(15) 0.0576(8) Uani . . 1.000
C C7 0.54004(18) 0.17130(18) 0.41872(19) 0.0742(10) Uani . . 1.000
C C8 0.5349(3) 0.0906(3) 0.3791(3) 0.1290(19) Uani . . 1.000
C C9 0.37267(15) 0.27061(15) 0.30981(16) 0.0564(8) Uani . . 1.000
C C10 0.41131(18) 0.34358(17) 0.30932(19) 0.0703(10) Uani . . 1.000
C C11 0.3911(2) 0.38150(18) 0.2270(2) 0.0799(11) Uani . . 1.000
C C12 0.3324(2) 0.3462(2) 0.1463(2) 0.0776(11) Uani . . 1.000
C C13 0.2929(2) 0.2741(2) 0.1443(2) 0.0900(11) Uani . . 1.000
C C14 0.3130(2) 0.23686(18) 0.22632(18) 0.0759(10) Uani . . 1.000
O O1 0.64302(12) 0.09524(12) 0.75217(12) 0.0764(7) Uani . . 1.000
O O2 0.61921(13) 0.05308(13) 0.61543(13) 0.0884(8) Uani . . 1.000
C C15 0.74092(15) -0.00252(15) 0.74470(16) 0.0580(8) Uani . . 1.000
C C16 0.76369(17) -0.04889(16) 0.68968(19) 0.0667(9) Uani . . 1.000
C C17 0.8389(2) -0.09686(19) 0.7290(3) 0.0904(14) Uani . . 1.000
C C18 0.8935(2) -0.0998(2) 0.8236(3) 0.1095(16) Uani . . 1.000
C C19 0.8693(2) -0.0547(3) 0.8768(2) 0.1027(14) Uani . . 1.000
C C20 0.79429(17) -0.00652(19) 0.83934(18) 0.0764(10) Uani . . 1.000
C C21 0.66182(16) 0.05275(16) 0.70211(16) 0.0591(8) Uani . . 1.000
C C22 0.9769(3) -0.1533(4) 0.8658(4) 0.192(3) Uani . . 1.000
H H1 0.53190 0.12010 0.55650 0.0730 Uiso calc R 1.000
H H2A 0.41120 0.12410 0.65960 0.0980 Uiso calc R 1.000
H H2B 0.49470 0.09210 0.66460 0.0980 Uiso calc R 1.000
H H4A 0.22750 0.28470 0.41930 0.0800 Uiso calc R 1.000
H H4B 0.24850 0.30590 0.34470 0.0800 Uiso calc R 1.000
H H7A 0.53400 0.21220 0.37400 0.0890 Uiso calc R 1.000
H H7B 0.59840 0.17790 0.47250 0.0890 Uiso calc R 1.000
H H8A 0.53850 0.04980 0.42210 0.1930 Uiso calc R 1.000
H H8B 0.58350 0.08390 0.36640 0.1930 Uiso calc R 1.000
H H8C 0.47930 0.08530 0.32300 0.1930 Uiso calc R 1.000
H H10 0.45140 0.36780 0.36480 0.0840 Uiso calc R 1.000
H H11 0.41770 0.43070 0.22710 0.0960 Uiso calc R 1.000
H H13 0.25290 0.25040 0.08850 0.1080 Uiso calc R 1.000
H H14 0.28570 0.18780 0.22540 0.0910 Uiso calc R 1.000
H H16 0.72800 -0.04760 0.62600 0.0800 Uiso calc R 1.000
H H17 0.85340 -0.12790 0.69130 0.1090 Uiso calc R 1.000
H H19 0.90470 -0.05660 0.94050 0.1230 Uiso calc R 1.000
H H20 0.77950 0.02330 0.87750 0.0910 Uiso calc R 1.000
H H22A 0.96980 -0.19640 0.82390 0.2880 Uiso calc R 1.000
H H22B 0.98530 -0.17580 0.92270 0.2880 Uiso calc R 1.000
H H22C 1.02810 -0.12120 0.87720 0.2880 Uiso calc R 1.000

loop_
_atom_type_symbol
_atom_type_description
_atom_type_scat_dispersion_real
_atom_type_scat_dispersion_imag
_atom_type_scat_source
O O 0.0106 0.0060 'International Tables Vol C Tables 4.2.6.8 and 6.1.1.4'
N N 0.0061 0.0033 'International Tables Vol C Tables 4.2.6.8 and 6.1.1.4'
Cl Cl 0.1484 0.1585 'International Tables Vol C Tables 4.2.6.8 and 6.1.1.4'
H H 0.0000 0.0000 'International Tables Vol C Tables 4.2.6.8 and 6.1.1.4'
C C 0.0033 0.0016 'International Tables Vol C Tables 4.2.6.8 and 6.1.1.4'

loop_
_geom_angle_atom_site_label_1
_geom_angle_atom_site_label_2
_geom_angle_atom_site_label_3
_geom_angle_site_symmetry_1
_geom_angle_site_symmetry_2
_geom_angle_site_symmetry_3
_geom_angle
_geom_angle_publ_flag
C2 N1 C6 . . . 120.9(2) no
C2 N3 C4 . . . 117.5(2) no
C2 N1 H1 . . . 120.00 no
C6 N1 H1 . . . 119.00 no
C2 N2 H2A . . . 120.00 no
C2 N2 H2B . . . 120.00 no
H2A N2 H2B . . . 120.00 no
H4A N4 H4B . . . 120.00 no
C4 N4 H4A . . . 120.00 no
C4 N4 H4B . . . 120.00 no
N1 C2 N3 . . . 123.0(2) no
N2 C2 N3 . . . 120.0(3) no
N1 C2 N2 . . . 117.0(2) no
N3 C4 N4 . . . 116.5(2) no
N3 C4 C5 . . . 122.3(2) no
N4 C4 C5 . . . 121.2(2) no
C4 C5 C6 . . . 116.9(2) no
C4 C5 C9 . . . 120.7(2) no
C6 C5 C9 . . . 122.4(2) no
N1 C6 C5 . . . 119.3(2) no
N1 C6 C7 . . . 115.5(2) no
C5 C6 C7 . . . 125.2(2) no
C6 C7 C8 . . . 113.0(3) no
C5 C9 C10 . . . 121.2(2) no
C5 C9 C14 . . . 120.7(2) no
C10 C9 C14 . . . 118.1(2) no
C9 C10 C11 . . . 120.7(3) no
C10 C11 C12 . . . 119.5(3) no
Cl1 C12 C11 . . . 118.8(3) no
Cl1 C12 C13 . . . 119.8(2) no
C11 C12 C13 . . . 121.4(3) no
C12 C13 C14 . . . 118.9(3) no
C9 C14 C13 . . . 121.5(3) no
C6 C7 H7A . . . 109.00 no
C6 C7 H7B . . . 109.00 no
C8 C7 H7A . . . 109.00 no
C8 C7 H7B . . . 109.00 no
H7A C7 H7B . . . 108.00 no
C7 C8 H8A . . . 109.00 no
C7 C8 H8B . . . 109.00 no
C7 C8 H8C . . . 109.00 no
H8A C8 H8B . . . 110.00 no
H8A C8 H8C . . . 109.00 no
H8B C8 H8C . . . 110.00 no
C9 C10 H10 . . . 120.00 no
C11 C10 H10 . . . 120.00 no
C10 C11 H11 . . . 120.00 no
C12 C11 H11 . . . 120.00 no
C12 C13 H13 . . . 121.00 no
C14 C13 H13 . . . 121.00 no
C9 C14 H14 . . . 119.00 no
C13 C14 H14 . . . 119.00 no
C16 C15 C20 . . . 118.7(3) no
C16 C15 C21 . . . 120.4(2) no
C20 C15 C21 . . . 120.9(2) no
C15 C16 C17 . . . 120.2(3) no
C16 C17 C18 . . . 121.3(3) no
C17 C18 C19 . . . 117.7(4) no
C17 C18 C22 . . . 120.4(4) no
C19 C18 C22 . . . 121.9(4) no
C18 C19 C20 . . . 122.2(3) no
C15 C20 C19 . . . 119.9(3) no
O1 C21 O2 . . . 124.6(3) no
O1 C21 C15 . . . 119.8(2) no
O2 C21 C15 . . . 115.6(2) no
C15 C16 H16 . . . 120.00 no
C17 C16 H16 . . . 120.00 no
C16 C17 H17 . . . 119.00 no
C18 C17 H17 . . . 119.00 no
C18 C19 H19 . . . 119.00 no
C20 C19 H19 . . . 119.00 no
C15 C20 H20 . . . 120.00 no
C19 C20 H20 . . . 120.00 no
C18 C22 H22A . . . 109.00 no
C18 C22 H22B . . . 110.00 no
C18 C22 H22C . . . 109.00 no
H22A C22 H22B . . . 110.00 no
H22A C22 H22C . . . 109.00 no
H22B C22 H22C . . . 109.00 no

loop_
_geom_bond_atom_site_label_1
_geom_bond_atom_site_label_2
_geom_bond_site_symmetry_1
_geom_bond_site_symmetry_2
_geom_bond_distance
_geom_bond_publ_flag
Cl1 C12 . . 1.739(3) no
O1 C21 . . 1.243(3) no
O2 C21 . . 1.259(3) no
N1 C6 . . 1.360(3) no
N1 C2 . . 1.345(4) no
N2 C2 . . 1.326(3) no
N3 C4 . . 1.342(3) no
N3 C2 . . 1.323(3) no
N4 C4 . . 1.320(3) no
N1 H1 . . 0.8600 no
N2 H2B . . 0.8600 no
N2 H2A . . 0.8600 no
N4 H4A . . 0.8600 no
N4 H4B . . 0.8600 no
C4 C5 . . 1.431(4) no
C5 C9 . . 1.485(3) no
C5 C6 . . 1.360(4) no
C6 C7 . . 1.504(4) no
C7 C8 . . 1.467(6) no
C9 C14 . . 1.378(4) no
C9 C10 . . 1.375(4) no
C10 C11 . . 1.386(4) no
C11 C12 . . 1.355(4) no
C12 C13 . . 1.360(5) no
C13 C14 . . 1.377(4) no
C7 H7B . . 0.9700 no
C7 H7A . . 0.9700 no
C8 H8C . . 0.9600 no
C8 H8A . . 0.9600 no
C8 H8B . . 0.9600 no
C10 H10 . . 0.9300 no
C11 H11 . . 0.9300 no
C13 H13 . . 0.9300 no
C14 H14 . . 0.9300 no
C15 C16 . . 1.385(4) no
C15 C20 . . 1.384(4) no
C15 C21 . . 1.495(4) no
C16 C17 . . 1.376(5) no
C17 C18 . . 1.385(6) no
C18 C19 . . 1.364(6) no
C18 C22 . . 1.529(7) no
C19 C20 . . 1.376(5) no
C16 H16 . . 0.9300 no
C17 H17 . . 0.9300 no
C19 H19 . . 0.9300 no
C20 H20 . . 0.9300 no
C22 H22A . . 0.9600 no
C22 H22B . . 0.9600 no
C22 H22C . . 0.9600 no

loop_
_geom_contact_atom_site_label_1
_geom_contact_atom_site_label_2
_geom_contact_distance
_geom_contact_site_symmetry_1
_geom_contact_site_symmetry_2
_geom_contact_publ_flag
Cl1 C19 3.507(4) . 5_454 no
Cl1 H19 3.0100 . 5_454 no
Cl1 H13 3.0600 . 7_555 no
O1 N4 3.043(3) . 8_555 no
O1 N2 2.988(3) . . no
O1 N2 2.947(3) . 2_656 no
O2 N1 2.586(3) . . no
O1 H2B 2.2300 . . no
O1 H20 2.5400 . . no
O1 H2A 2.1400 . 2_656 no
O1 H4B 2.3600 . 8_555 no
O1 H1 2.8900 . . no
O2 H1 1.7300 . . no
O2 H16 2.4400 . . no
O2 H2B 2.7100 . . no
O2 H8A 2.8100 . . no
N1 O2 2.586(3) . . no
N1 C21 3.415(3) . . no
N2 O1 2.947(3) . 2_656 no
N2 O1 2.988(3) . . no
N2 N2 3.299(3) . 2_656 no
N3 N4 2.996(3) . 7_556 no
N4 N3 2.996(3) . 7_556 no
N4 O1 3.043(3) . 8_454 no
N4 C14 3.399(4) . . no
N1 H8A 2.8300 . . no
N3 H4A 2.1400 . 7_556 no
C2 C22 3.496(7) . 6_656 no
C7 C10 3.512(4) . . no
C10 C7 3.512(4) . . no
C10 C20 3.529(4) . 8_454 no
C11 C16 3.383(4) . 8_454 no
C11 C11 3.427(5) . 2_655 no
C11 C15 3.380(4) . 8_454 no
C14 N4 3.399(4) . . no
C15 C11 3.380(4) . 8_555 no
C16 C11 3.383(4) . 8_555 no
C19 Cl1 3.507(4) . 5_546 no
C20 C10 3.529(4) . 8_555 no
C21 N1 3.415(3) . . no
C22 C2 3.496(7) . 6_646 no
C2 H22A 3.1000 . 6_656 no
C2 H4A 3.0000 . 7_556 no
C4 H4A 3.1000 . 7_556 no
C6 H22B 2.9900 . 6_656 no
C8 H1 3.0100 . . no
C8 H2B 3.0800 . 3_656 no
C9 H7A 2.6200 . . no
C9 H4B 2.5300 . . no
C10 H7A 2.8400 . . no
C11 H11 3.0900 . 2_655 no
C14 H4B 2.9100 . . no
C16 H14 3.0200 . 3_656 no
C16 H11 3.0900 . 8_555 no
C17 H11 3.0600 . 8_555 no
C17 H14 2.9900 . 3_656 no
C21 H1 2.6100 . . no
C21 H2B 2.7000 . . no
H1 O1 2.8900 . . no
H1 O2 1.7300 . . no
H1 C8 3.0100 . . no
H1 H2B 2.2300 . . no
H1 H7B 2.3900 . . no
H1 H8A 2.5700 . . no
H1 C21 2.6100 . . no
H2A H4A 2.5700 . 7_556 no
H2A O1 2.1400 . 2_656 no
H2B O1 2.2300 . . no
H2B H1 2.2300 . . no
H2B C8 3.0800 . 3_656 no
H2B O2 2.7100 . . no
H2B C21 2.7000 . . no
H4A N3 2.1400 . 7_556 no
H4A H2A 2.5700 . 7_556 no
H4A C2 3.0000 . 7_556 no
H4A C4 3.1000 . 7_556 no
H4B C14 2.9100 . . no
H4B O1 2.3600 . 8_454 no
H4B C9 2.5300 . . no
H7A C9 2.6200 . . no
H7A C10 2.8400 . . no
H7B H1 2.3900 . . no
H8A O2 2.8100 . . no
H8A H1 2.5700 . . no
H8A N1 2.8300 . . no
H11 C16 3.0900 . 8_454 no
H11 C17 3.0600 . 8_454 no
H11 H11 2.5400 . 2_655 no
H11 C11 3.0900 . 2_655 no
H13 Cl1 3.0600 . 7_555 no
H14 C16 3.0200 . 3_656 no
H14 C17 2.9900 . 3_656 no
H16 O2 2.4400 . . no
H17 H22A 2.4200 . . no
H19 H22B 2.5000 . . no
H19 Cl1 3.0100 . 5_546 no
H20 O1 2.5400 . . no
H22A H17 2.4200 . . no
H22A C2 3.1000 . 6_646 no
H22B H19 2.5000 . . no
H22B C6 2.9900 . 6_646 no

loop_
_geom_hbond_atom_site_label_D
_geom_hbond_atom_site_label_H
_geom_hbond_atom_site_label_A
_geom_hbond_site_symmetry_A
_geom_hbond_distance_DH
_geom_hbond_distance_HA
_geom_hbond_distance_DA
_geom_hbond_angle_DHA
_geom_hbond_publ_flag
N1 H1 O2 . 0.8600 1.7300 2.586(3) 173.00 yes
N2 H2A O1 2_656 0.8600 2.1400 2.947(3) 157.00 yes
N2 H2B O1 . 0.8600 2.2300 2.988(3) 147.00 yes
N4 H4A N3 7_556 0.8600 2.1400 2.996(3) 176.00 yes
N4 H4B O1 8_454 0.8600 2.3600 3.043(3) 136.00 yes

loop_
_geom_torsion_atom_site_label_1
_geom_torsion_atom_site_label_2
_geom_torsion_atom_site_label_3
_geom_torsion_atom_site_label_4
_geom_torsion_site_symmetry_1
_geom_torsion_site_symmetry_2
_geom_torsion_site_symmetry_3
_geom_torsion_site_symmetry_4
_geom_torsion
_geom_torsion_publ_flag
C6 N1 C2 N2 . . . . -178.6(2) no
C6 N1 C2 N3 . . . . -0.1(4) no
C2 N1 C6 C5 . . . . -0.4(4) no
C2 N1 C6 C7 . . . . -179.8(2) no
C4 N3 C2 N1 . . . . -0.5(3) no
C4 N3 C2 N2 . . . . 178.0(2) no
C2 N3 C4 N4 . . . . -177.6(2) no
C2 N3 C4 C5 . . . . 1.6(3) no
N3 C4 C5 C6 . . . . -2.0(3) no
N3 C4 C5 C9 . . . . 179.0(2) no
N4 C4 C5 C6 . . . . 177.1(2) no
N4 C4 C5 C9 . . . . -1.9(3) no
C4 C5 C6 N1 . . . . 1.3(3) no
C4 C5 C6 C7 . . . . -179.3(2) no
C9 C5 C6 N1 . . . . -179.7(2) no
C9 C5 C6 C7 . . . . -0.4(4) no
C4 C5 C9 C10 . . . . 99.0(3) no
C4 C5 C9 C14 . . . . -80.5(3) no
C6 C5 C9 C10 . . . . -79.9(3) no
C6 C5 C9 C14 . . . . 100.6(3) no
N1 C6 C7 C8 . . . . 76.8(3) no
C5 C6 C7 C8 . . . . -102.6(3) no
C5 C9 C10 C11 . . . . -180.0(3) no
C14 C9 C10 C11 . . . . -0.5(5) no
C5 C9 C14 C13 . . . . -179.8(3) no
C10 C9 C14 C13 . . . . 0.7(5) no
C9 C10 C11 C12 . . . . 0.2(5) no
C10 C11 C12 Cl1 . . . . -179.7(3) no
C10 C11 C12 C13 . . . . -0.1(6) no
Cl1 C12 C13 C14 . . . . 180.0(3) no
C11 C12 C13 C14 . . . . 0.4(6) no
C12 C13 C14 C9 . . . . -0.7(5) no
C20 C15 C16 C17 . . . . -1.0(4) no
C21 C15 C16 C17 . . . . 177.0(3) no
C16 C15 C20 C19 . . . . 1.3(5) no
C21 C15 C20 C19 . . . . -176.7(3) no
C16 C15 C21 O1 . . . . -178.6(3) no
C16 C15 C21 O2 . . . . 0.4(4) no
C20 C15 C21 O1 . . . . -0.7(4) no
C20 C15 C21 O2 . . . . 178.3(3) no
C15 C16 C17 C18 . . . . -0.3(5) no
C16 C17 C18 C19 . . . . 1.3(6) no
C16 C17 C18 C22 . . . . -179.8(4) no
C17 C18 C19 C20 . . . . -1.0(6) no
C22 C18 C19 C20 . . . . -179.9(4) no
C18 C19 C20 C15 . . . . -0.3(6) no

loop_
_cod_related_entry_id
_cod_related_entry_database
_cod_related_entry_code
1 ChemSpider 30654219
